data_4335712
loop_
_publ_author_name
'Wen-Jing Hu'
'Long-Qing Liu'
'Ming-Liang Ma'
'Xiao-Li Zhao'
'Yahu A. Liu'
'Xian-Qiang Mi'
'Biao Jiang'
'Ke Wen'

_publ_section_title
;
 A Trigonal Prismatic Ligand in the Metal-Mediated Self-Assembly of One-
 and Two-Dimensional Metallosupramolecular Polymers
;
_journal_name_full 'Inorganic Chemistry'
_journal_page_first 9309
_journal_page_last 9319
_journal_paper_doi 10.1021/ic400751n
_journal_volume 52
_journal_year 2013
_chemical_formula_moiety 'C96 H48 Ag3 N24 O24, 2(C24 O4), 2(C6), 2(B F4), C5, 2(C)'
_chemical_formula_sum 'C163 H48 Ag3 B2 F8 N24 O32'
_chemical_formula_weight 3351.48
_chemical_name_systematic
; 
 ? 
;
_space_group_IT_number 32
_symmetry_cell_setting orthorhombic
_symmetry_space_group_name_Hall 'P 2 -2ab'
_symmetry_space_group_name_H-M 'P b a 2'
_atom_sites_solution_hydrogens geom
_atom_sites_solution_primary direct
_atom_sites_solution_secondary difmap
_audit_creation_method SHELXL-97
_cell_angle_alpha 90.00
_cell_angle_beta 90.00
_cell_angle_gamma 90.00
_cell_formula_units_Z 2
_cell_length_a 24.0892(10)
_cell_length_b 40.0165(16)
_cell_length_c 7.9746(3)
_cell_measurement_reflns_used 9462
_cell_measurement_temperature 173(2)
_cell_measurement_theta_max 24.91
_cell_measurement_theta_min 2.55
_cell_volume 7687.2(5)
_computing_cell_refinement 'Bruker SMART'
_computing_data_collection 'Bruker SMART'
_computing_data_reduction 'Bruker SAINT'
_computing_molecular_graphics 'Bruker SHELXTL'
_computing_publication_material 'Bruker SHELXTL'
_computing_structure_refinement 'SHELXL-97 (Sheldrick, 1997)'
_computing_structure_solution 'SHELXS-97 (Sheldrick, 1990)'
_diffrn_ambient_temperature 173(2)
_diffrn_measured_fraction_theta_full 1.000
_diffrn_measured_fraction_theta_max 1.000
_diffrn_measurement_device_type 'CCD area detector'
_diffrn_measurement_method 'phi and omega scans'
_diffrn_radiation_monochromator graphite
_diffrn_radiation_source 'fine-focus sealed tube'
_diffrn_radiation_type MoK\a
_diffrn_radiation_wavelength 0.71073
_diffrn_reflns_av_R_equivalents 0.0397
_diffrn_reflns_av_sigmaI/netI 0.0270
_diffrn_reflns_limit_h_max 28
_diffrn_reflns_limit_h_min -28
_diffrn_reflns_limit_k_max 47
_diffrn_reflns_limit_k_min -47
_diffrn_reflns_limit_l_max 8
_diffrn_reflns_limit_l_min -9
_diffrn_reflns_number 88233
_diffrn_reflns_theta_full 25.01
_diffrn_reflns_theta_max 25.01
_diffrn_reflns_theta_min 0.99
_exptl_absorpt_coefficient_mu 0.471
_exptl_absorpt_correction_T_max 0.8793
_exptl_absorpt_correction_T_min 0.8486
_exptl_absorpt_correction_type multi-scan
_exptl_absorpt_process_details sadabs
_exptl_crystal_colour colorless
_exptl_crystal_density_diffrn 1.448
_exptl_crystal_description block
_exptl_crystal_F_000 3346
_exptl_crystal_size_max 0.36
_exptl_crystal_size_mid 0.32
_exptl_crystal_size_min 0.28
_refine_diff_density_max 1.708
_refine_diff_density_min -0.949
_refine_diff_density_rms 0.180
_refine_ls_abs_structure_details 'Flack H D (1983), Acta Cryst. A39, 876-881'
_refine_ls_abs_structure_Flack 0.30(4)
_refine_ls_extinction_method none
_refine_ls_goodness_of_fit_ref 1.144
_refine_ls_hydrogen_treatment mixed
_refine_ls_matrix_type full
_refine_ls_number_parameters 839
_refine_ls_number_reflns 12713
_refine_ls_number_restraints 44
_refine_ls_restrained_S_all 1.147
_refine_ls_R_factor_all 0.0863
_refine_ls_R_factor_gt 0.0822
_refine_ls_shift/su_max 0.002
_refine_ls_shift/su_mean 0.000
_refine_ls_structure_factor_coef Fsqd
_refine_ls_weighting_details 'calc w=1/[\s^2^(Fo^2^)+(0.1529P)^2^+12.5937P] where P=(Fo^2^+2Fc^2^)/3'
_refine_ls_weighting_scheme calc
_refine_ls_wR_factor_gt 0.2319
_refine_ls_wR_factor_ref 0.2364
_reflns_number_gt 11866
_reflns_number_total 12713
_reflns_threshold_expression >2sigma(I)
_cod_data_source_file ic400751n_1.cif
_cod_data_source_block z
_cod_database_code 4335712

loop_
_symmetry_equiv_pos_as_xyz
'x, y, z'
'-x, -y, z'
'x+1/2, -y+1/2, z'
'-x+1/2, y+1/2, z'

loop_
_atom_site_label
_atom_site_type_symbol
_atom_site_fract_x
_atom_site_fract_y
_atom_site_fract_z
_atom_site_U_iso_or_equiv
_atom_site_adp_type
_atom_site_occupancy
_atom_site_symmetry_multiplicity
_atom_site_calc_flag
_atom_site_refinement_flags
B1 B 1.5567(4) 0.1486(3) -1.1521(11) 0.058(3) Uani 1 1 d D
F1 F 1.6114(5) 0.1425(4) -1.128(2) 0.190(7) Uani 1 1 d D
F2 F 1.5327(5) 0.1176(3) -1.1388(14) 0.141(4) Uani 1 1 d D
F3 F 1.5261(16) 0.1667(5) -1.055(3) 0.42(2) Uani 1 1 d D
F4 F 1.5564(4) 0.1579(2) -1.3149(10) 0.110(3) Uani 1 1 d D
Ag1 Ag 1.55584(2) 0.156607(13) -0.68451(11) 0.0515(2) Uani 1 1 d .
Ag2 Ag 1.0000 0.0000 -0.47044(12) 0.0421(2) Uani 1 2 d S
O1 O 1.3922(3) 0.07991(17) -0.3564(9) 0.0625(18) Uani 1 1 d .
O2 O 1.3700(3) 0.07463(17) -0.9268(8) 0.0612(17) Uani 1 1 d .
O3 O 1.1870(2) 0.03223(19) -0.8291(7) 0.0545(17) Uani 1 1 d .
O4 O 1.2206(2) 0.02300(16) -0.2620(7) 0.0484(14) Uani 1 1 d .
O5 O 1.3878(3) -0.03899(17) -0.3589(8) 0.0579(16) Uani 1 1 d .
O6 O 1.3361(3) -0.04300(16) -0.9130(9) 0.068(2) Uani 1 1 d .
O7 O 1.9333(3) 0.24802(17) -0.3580(8) 0.0624(18) Uani 1 1 d .
O8 O 1.9459(3) 0.23274(16) -0.9302(8) 0.0580(17) Uani 1 1 d .
O9 O 1.7712(3) 0.1760(2) -0.9279(8) 0.070(2) Uani 1 1 d .
O10 O 1.7590(2) 0.19063(19) -0.3583(8) 0.0598(17) Uani 1 1 d .
O11 O 1.9266(3) 0.12915(15) -0.2830(8) 0.0567(15) Uani 1 1 d .
O12 O 1.9372(4) 0.11396(18) -0.8553(8) 0.068(2) Uani 1 1 d .
N1 N 1.4615(3) 0.12478(19) -0.6819(14) 0.064(2) Uani 1 1 d .
N2 N 1.3808(3) 0.07647(16) -0.6409(9) 0.0435(15) Uani 1 1 d .
N3 N 1.2054(2) 0.0275(2) -0.5442(9) 0.0458(17) Uani 1 1 d .
N4 N 1.0930(2) 0.01799(19) -0.4929(10) 0.0485(16) Uani 1 1 d .
N5 N 1.4074(3) -0.10270(17) -0.6639(11) 0.0523(17) Uani 1 1 d .
N6 N 1.3609(2) -0.04026(16) -0.6369(8) 0.0398(15) Uani 1 1 d .
N7 N 2.0034(3) 0.29567(16) -0.6692(12) 0.0513(18) Uani 1 1 d .
N8 N 1.9395(3) 0.23884(17) -0.6439(9) 0.0461(16) Uani 1 1 d .
N9 N 1.7661(3) 0.18366(17) -0.6427(9) 0.0470(17) Uani 1 1 d .
N10 N 1.6531(3) 0.1781(2) -0.6616(14) 0.069(2) Uani 1 1 d .
N11 N 1.9732(3) 0.0595(2) -0.5213(12) 0.061(2) Uani 1 1 d .
N12 N 1.9309(3) 0.12291(17) -0.5697(9) 0.0436(15) Uani 1 1 d .
C1 C 1.3956(4) 0.0873(2) -0.7902(12) 0.048(2) Uani 1 1 d .
C2 C 1.4354(4) 0.1113(3) -0.8151(14) 0.063(3) Uani 1 1 d .
H2A H 1.4445 0.1183 -0.9255 0.076 Uiso 1 1 calc R
C3 C 1.4465(4) 0.1150(2) -0.5305(16) 0.061(3) Uani 1 1 d .
H3A H 1.4634 0.1243 -0.4336 0.073 Uiso 1 1 calc R
C4 C 1.4051(4) 0.0906(2) -0.5158(13) 0.051(2) Uani 1 1 d .
C5 C 1.1117(3) 0.0228(3) -0.6417(12) 0.056(2) Uani 1 1 d .
H5A H 1.0868 0.0228 -0.7339 0.068 Uiso 1 1 calc R
C6 C 1.1686(3) 0.0279(2) -0.6703(11) 0.0475(18) Uani 1 1 d .
C7 C 1.1851(3) 0.02343(19) -0.3965(10) 0.0366(16) Uani 1 1 d .
C8 C 1.1286(3) 0.0179(2) -0.3641(12) 0.048(2) Uani 1 1 d .
H8A H 1.1159 0.0142 -0.2529 0.058 Uiso 1 1 calc R
C9 C 1.3177(3) -0.0102(2) -0.8976(10) 0.0425(17) Uani 1 1 d .
C10 C 1.3542(3) 0.0155(2) -0.9139(9) 0.0411(17) Uani 1 1 d .
H10A H 1.3926 0.0114 -0.9315 0.049 Uiso 1 1 calc R
C11 C 1.3338(3) 0.0481(2) -0.9040(10) 0.0475(19) Uani 1 1 d .
C12 C 1.2792(3) 0.0542(2) -0.8736(10) 0.0459(18) Uani 1 1 d .
H12A H 1.2657 0.0765 -0.8648 0.055 Uiso 1 1 calc R
C13 C 1.2438(3) 0.0272(2) -0.8558(10) 0.0407(17) Uani 1 1 d .
C14 C 1.2632(4) -0.0058(2) -0.8692(10) 0.048(2) Uani 1 1 d .
H14A H 1.2387 -0.0243 -0.8587 0.058 Uiso 1 1 calc R
C15 C 1.3590(3) -0.0079(2) -0.3488(10) 0.0412(17) Uani 1 1 d .
C16 C 1.3886(3) 0.0210(2) -0.3605(10) 0.0405(17) Uani 1 1 d .
H16A H 1.4276 0.0205 -0.3779 0.049 Uiso 1 1 calc R
C17 C 1.3617(3) 0.0503(2) -0.3470(10) 0.0442(18) Uani 1 1 d .
C18 C 1.3047(3) 0.0519(2) -0.3112(9) 0.0382(16) Uani 1 1 d .
H18A H 1.2865 0.0727 -0.2956 0.046 Uiso 1 1 calc R
C19 C 1.2767(3) 0.0229(2) -0.2997(9) 0.0401(17) Uani 1 1 d .
C20 C 1.3031(3) -0.0089(2) -0.3166(9) 0.0379(16) Uani 1 1 d .
H20A H 1.2832 -0.0293 -0.3063 0.045 Uiso 1 1 calc R
C21 C 1.3836(3) -0.05556(19) -0.5080(10) 0.0412(17) Uani 1 1 d .
C22 C 1.4088(4) -0.0857(2) -0.5184(14) 0.054(2) Uani 1 1 d .
H22A H 1.4272 -0.0949 -0.4236 0.065 Uiso 1 1 calc R
C23 C 1.3840(4) -0.0887(2) -0.7933(14) 0.055(2) Uani 1 1 d .
H23A H 1.3833 -0.1000 -0.8981 0.066 Uiso 1 1 calc R
C24 C 1.3596(4) -0.0564(2) -0.7780(11) 0.0444(18) Uani 1 1 d .
C25 C 1.9520(3) 0.2570(2) -0.5120(11) 0.0430(18) Uani 1 1 d .
C26 C 1.9853(3) 0.2858(2) -0.5242(12) 0.047(2) Uani 1 1 d .
H26A H 1.9945 0.2981 -0.4260 0.056 Uiso 1 1 calc R
C27 C 1.9899(4) 0.2785(2) -0.8048(13) 0.053(2) Uani 1 1 d .
H27A H 2.0016 0.2858 -0.9125 0.063 Uiso 1 1 calc R
C28 C 1.9582(4) 0.2497(2) -0.7876(10) 0.0423(17) Uani 1 1 d .
C29 C 1.6771(3) 0.1831(2) -0.5166(14) 0.058(2) Uani 1 1 d .
H29A H 1.6554 0.1847 -0.4173 0.070 Uiso 1 1 calc R
C30 C 1.7359(3) 0.1859(2) -0.5089(12) 0.0474(19) Uani 1 1 d .
C31 C 1.7406(4) 0.1780(2) -0.7839(12) 0.050(2) Uani 1 1 d .
C32 C 1.6853(4) 0.1752(3) -0.7974(14) 0.062(2) Uani 1 1 d .
H32A H 1.6689 0.1711 -0.9038 0.074 Uiso 1 1 calc R
C33 C 1.8465(4) 0.2199(2) -0.3629(10) 0.0462(18) Uani 1 1 d .
H33A H 1.8280 0.2406 -0.3788 0.055 Uiso 1 1 calc R
C34 C 1.9037(4) 0.2176(2) -0.3506(10) 0.0462(19) Uani 1 1 d .
C35 C 1.9312(3) 0.1890(2) -0.3266(9) 0.0409(17) Uani 1 1 d .
H35A H 1.9705 0.1886 -0.3170 0.049 Uiso 1 1 calc R
C36 C 1.8999(3) 0.1603(2) -0.3164(9) 0.0397(17) Uani 1 1 d .
C37 C 1.8436(3) 0.16024(19) -0.3287(10) 0.0393(17) Uani 1 1 d .
H37A H 1.8228 0.1401 -0.3223 0.047 Uiso 1 1 calc R
C38 C 1.8183(3) 0.1904(2) -0.3507(10) 0.0435(18) Uani 1 1 d .
C39 C 1.9105(4) 0.1449(2) -0.8723(10) 0.0465(19) Uani 1 1 d .
C40 C 1.9428(4) 0.1734(3) -0.8904(10) 0.053(2) Uani 1 1 d .
H40A H 1.9822 0.1725 -0.8877 0.064 Uiso 1 1 calc R
C41 C 1.9149(3) 0.2029(2) -0.9123(9) 0.0417(17) Uani 1 1 d .
C42 C 1.8576(4) 0.2047(2) -0.9218(9) 0.0456(18) Uani 1 1 d .
H42A H 1.8390 0.2255 -0.9343 0.055 Uiso 1 1 calc R
C43 C 1.8299(3) 0.1758(2) -0.9124(10) 0.0461(19) Uani 1 1 d .
C44 C 1.8551(4) 0.1461(2) -0.8860(11) 0.053(2) Uani 1 1 d .
H44A H 1.8337 0.1262 -0.8773 0.063 Uiso 1 1 calc R
C45 C 1.9398(3) 0.1109(2) -0.4199(11) 0.0443(18) Uani 1 1 d .
C46 C 1.9598(4) 0.0790(2) -0.3904(12) 0.053(2) Uani 1 1 d .
H46A H 1.9640 0.0711 -0.2789 0.063 Uiso 1 1 calc R
C47 C 1.9656(4) 0.0707(2) -0.6701(14) 0.059(2) Uani 1 1 d .
H47A H 1.9744 0.0570 -0.7637 0.071 Uiso 1 1 calc R
C48 C 1.9447(4) 0.1027(2) -0.6967(13) 0.0539(19) Uani 1 1 d .
C01 C 1.1818(5) -0.0661(3) 0.582(3) 0.164(13) Uani 1 1 d G
C02 C 1.2199(9) -0.0814(4) 0.4758(15) 0.155(11) Uani 1 1 d G
C03 C 1.2647(6) -0.0988(3) 0.542(3) 0.123(7) Uani 1 1 d G
C04 C 1.2714(5) -0.1009(3) 0.715(4) 0.124(7) Uani 1 1 d G
C05 C 1.2333(10) -0.0857(5) 0.8213(16) 0.182(14) Uani 1 1 d G
C06 C 1.1885(7) -0.0683(3) 0.755(3) 0.124(7) Uani 1 1 d G
O01 O 1.2626(8) 0.1165(5) -1.110(3) 0.184(7) Uiso 1 1 d .
O02 O 1.0842(16) 0.1244(10) -1.398(6) 0.335(17) Uiso 1 1 d .
O03 O 1.091(2) 0.2301(15) -1.461(9) 0.48(3) Uiso 1 1 d .
O04 O 1.2689(10) 0.2371(6) -1.082(3) 0.237(10) Uiso 1 1 d .
C07 C 1.3767(5) 0.1734(5) -1.130(3) 0.153(7) Uani 1 1 d GU
C08 C 1.3514(7) 0.2045(4) -1.115(3) 0.174(9) Uani 1 1 d GU
C09 C 1.2940(8) 0.2067(3) -1.102(3) 0.201(11) Uiso 1 1 d GU
C010 C 1.2619(5) 0.1779(4) -1.103(2) 0.128(6) Uiso 1 1 d GU
C011 C 1.2872(6) 0.1468(3) -1.118(2) 0.125(6) Uiso 1 1 d GU
C012 C 1.3446(6) 0.1446(4) -1.131(2) 0.183(9) Uiso 1 1 d GU
C013 C 1.171(2) 0.1238(7) -0.944(5) 0.258(15) Uiso 1 1 d GU
C014 C 1.114(2) 0.1180(9) -0.925(6) 0.43(3) Uiso 1 1 d GU
C015 C 1.0817(11) 0.1109(9) -1.065(10) 0.43(3) Uiso 1 1 d GU
C016 C 1.106(2) 0.1094(10) -1.223(7) 0.46(3) Uiso 1 1 d GU
C017 C 1.162(3) 0.1151(9) -1.242(4) 0.34(2) Uiso 1 1 d GU
C018 C 1.1949(11) 0.1223(7) -1.102(7) 0.239(15) Uiso 1 1 d GU
C019 C 1.1182(18) 0.2320(8) -0.986(5) 0.40(2) Uiso 1 1 d GU
C020 C 1.0946(9) 0.2360(7) -1.144(7) 0.248(15) Uiso 1 1 d GU
C021 C 1.1284(19) 0.2389(8) -1.285(5) 0.37(2) Uiso 1 1 d GU
C022 C 1.1858(18) 0.2379(8) -1.267(5) 0.32(2) Uiso 1 1 d GU
C023 C 1.2094(9) 0.2339(6) -1.110(6) 0.211(12) Uiso 1 1 d GU
C024 C 1.176(2) 0.2310(8) -0.969(4) 0.35(2) Uiso 1 1 d GU
C025 C 1.0735(11) 0.1419(6) -1.574(6) 0.245(15) Uiso 1 1 d GU
C026 C 1.0720(13) 0.1500(11) -1.743(5) 0.32(2) Uiso 1 1 d GU
C027 C 1.0712(14) 0.1834(14) -1.793(4) 0.38(2) Uiso 1 1 d GU
C028 C 1.0719(11) 0.2085(7) -1.673(7) 0.304(18) Uiso 1 1 d GU
C029 C 1.0735(11) 0.2004(8) -1.503(6) 0.271(17) Uiso 1 1 d GU
C030 C 1.0743(11) 0.1671(11) -1.454(4) 0.202(11) Uiso 1 1 d GU
C1' C 1.0000 0.0000 -0.8664(17) 0.043(3) Uiso 1 2 d S
C2' C 1.0000 0.0000 -1.075(6) 0.180(17) Uiso 1 2 d S
C3' C 1.5071(7) 0.0317(4) -0.988(3) 0.112(5) Uiso 1 1 d .
C4' C 1.5000 0.0000 -0.722(3) 0.095(6) Uiso 1 2 d S
C5' C 1.5039(6) 0.0292(4) -0.800(2) 0.096(4) Uiso 1 1 d .

loop_
_atom_site_aniso_label
_atom_site_aniso_U_11
_atom_site_aniso_U_22
_atom_site_aniso_U_33
_atom_site_aniso_U_23
_atom_site_aniso_U_13
_atom_site_aniso_U_12
B1 0.083(7) 0.069(6) 0.021(5) 0.003(4) -0.002(4) 0.006(5)
F1 0.137(9) 0.198(12) 0.236(17) 0.051(11) -0.108(11) 0.000(8)
F2 0.156(9) 0.141(8) 0.126(9) 0.040(7) 0.005(7) -0.042(7)
F3 0.85(7) 0.188(16) 0.22(2) -0.060(15) 0.32(3) 0.06(3)
F4 0.172(10) 0.104(7) 0.054(5) 0.023(4) -0.002(4) 0.015(5)
Ag1 0.0401(3) 0.0348(3) 0.0795(5) 0.0034(3) 0.0044(3) 0.0103(2)
Ag2 0.0269(3) 0.0422(4) 0.0571(5) 0.000 0.000 0.0006(3)
O1 0.076(4) 0.062(4) 0.050(4) -0.014(3) 0.008(3) -0.038(3)
O2 0.062(4) 0.072(4) 0.050(4) 0.023(3) 0.001(3) -0.024(3)
O3 0.025(2) 0.109(5) 0.030(3) 0.013(3) -0.005(2) 0.006(3)
O4 0.030(3) 0.085(4) 0.031(3) -0.004(3) 0.006(2) -0.005(3)
O5 0.071(4) 0.060(4) 0.043(3) -0.002(3) -0.011(3) 0.026(3)
O6 0.093(5) 0.055(4) 0.055(4) -0.016(3) -0.037(4) 0.024(3)
O7 0.092(5) 0.051(4) 0.044(3) -0.012(3) 0.009(3) -0.037(3)
O8 0.085(5) 0.057(4) 0.032(3) -0.004(3) 0.012(3) -0.029(3)
O9 0.055(4) 0.111(6) 0.043(4) 0.002(4) -0.008(3) -0.010(4)
O10 0.040(3) 0.095(5) 0.044(3) -0.004(3) 0.005(3) 0.002(3)
O11 0.087(4) 0.051(3) 0.033(3) -0.001(3) -0.001(3) 0.009(3)
O12 0.121(6) 0.049(4) 0.033(3) -0.009(3) 0.005(3) 0.025(4)
N1 0.052(4) 0.059(4) 0.080(6) 0.007(5) 0.004(5) -0.027(3)
N2 0.043(3) 0.042(3) 0.045(4) -0.001(3) 0.005(3) -0.011(3)
N3 0.018(3) 0.080(5) 0.039(4) 0.002(3) 0.002(2) -0.003(3)
N4 0.019(3) 0.073(5) 0.053(4) 0.003(4) 0.004(3) 0.003(3)
N5 0.049(4) 0.048(3) 0.060(5) 0.003(4) -0.003(3) 0.007(3)
N6 0.035(3) 0.039(3) 0.045(4) 0.002(3) 0.002(3) 0.007(2)
N7 0.050(4) 0.032(3) 0.073(5) 0.004(4) 0.000(4) -0.015(2)
N8 0.057(4) 0.044(3) 0.037(4) -0.001(3) 0.002(3) -0.017(3)
N9 0.039(3) 0.051(4) 0.051(5) 0.002(3) -0.003(3) -0.008(3)
N10 0.049(4) 0.072(5) 0.086(7) 0.023(5) -0.015(5) -0.014(3)
N11 0.048(4) 0.055(4) 0.079(6) 0.003(4) -0.013(4) 0.011(3)
N12 0.052(4) 0.043(4) 0.036(4) 0.009(3) 0.002(3) 0.007(3)
C1 0.048(4) 0.041(4) 0.055(5) 0.013(4) 0.008(4) -0.011(3)
C2 0.052(5) 0.074(7) 0.065(7) 0.031(5) 0.007(4) -0.018(5)
C3 0.054(5) 0.045(5) 0.083(8) -0.003(5) -0.008(4) -0.021(4)
C4 0.053(5) 0.036(4) 0.063(6) -0.008(4) 0.003(4) -0.012(4)
C5 0.024(3) 0.089(6) 0.056(6) 0.008(5) -0.015(3) 0.000(4)
C6 0.030(3) 0.074(5) 0.038(4) 0.012(4) 0.005(3) 0.013(3)
C7 0.027(3) 0.046(4) 0.037(4) 0.001(3) -0.002(3) -0.002(3)
C8 0.028(4) 0.064(5) 0.052(5) 0.003(4) 0.013(3) 0.006(3)
C9 0.047(4) 0.054(4) 0.026(4) -0.004(3) -0.005(3) 0.003(3)
C10 0.025(3) 0.069(5) 0.029(4) 0.002(3) -0.001(3) 0.001(3)
C11 0.047(4) 0.064(5) 0.032(4) 0.013(4) 0.004(3) -0.007(4)
C12 0.051(4) 0.053(5) 0.033(4) 0.006(3) -0.008(3) 0.008(4)
C13 0.032(4) 0.057(5) 0.033(4) 0.004(3) -0.008(3) 0.006(3)
C14 0.062(5) 0.054(5) 0.028(4) -0.004(3) -0.011(3) -0.014(4)
C15 0.047(4) 0.051(4) 0.025(4) -0.006(3) -0.003(3) 0.010(3)
C16 0.029(3) 0.060(5) 0.032(4) 0.001(3) 0.000(3) 0.001(3)
C17 0.048(4) 0.061(5) 0.023(4) 0.001(3) -0.005(3) -0.009(4)
C18 0.037(4) 0.049(4) 0.029(4) 0.001(3) -0.004(3) -0.001(3)
C19 0.039(4) 0.060(5) 0.021(3) -0.002(3) -0.005(3) 0.000(3)
C20 0.043(4) 0.044(4) 0.027(4) -0.002(3) -0.005(3) -0.008(3)
C21 0.047(4) 0.046(4) 0.030(4) 0.009(3) 0.002(3) 0.008(3)
C22 0.051(5) 0.038(4) 0.074(7) 0.007(4) -0.006(4) 0.005(3)
C23 0.055(5) 0.050(5) 0.060(6) -0.002(4) -0.002(4) 0.009(4)
C24 0.055(5) 0.038(4) 0.040(4) -0.014(3) 0.004(3) -0.003(3)
C25 0.051(4) 0.039(4) 0.039(4) -0.004(3) -0.004(3) -0.007(3)
C26 0.051(4) 0.034(4) 0.056(6) -0.003(4) 0.000(4) -0.014(3)
C27 0.061(5) 0.035(4) 0.062(6) 0.017(4) 0.003(4) -0.015(4)
C28 0.056(4) 0.045(4) 0.027(4) 0.008(3) 0.001(3) -0.017(4)
C29 0.036(4) 0.068(6) 0.070(7) 0.001(5) 0.007(4) -0.001(4)
C30 0.038(4) 0.050(4) 0.054(5) 0.001(4) 0.000(4) -0.009(3)
C31 0.051(5) 0.052(5) 0.047(5) 0.006(4) -0.012(4) -0.001(4)
C32 0.056(5) 0.070(6) 0.058(6) 0.013(5) -0.012(5) -0.006(5)
C33 0.058(5) 0.047(4) 0.034(4) 0.005(3) 0.005(3) -0.006(4)
C34 0.068(5) 0.050(5) 0.021(3) -0.001(3) 0.001(3) -0.019(4)
C35 0.044(4) 0.054(5) 0.024(4) -0.003(3) 0.003(3) -0.009(3)
C36 0.056(5) 0.047(4) 0.015(3) -0.001(3) -0.001(3) 0.002(3)
C37 0.048(4) 0.037(4) 0.032(4) 0.000(3) 0.009(3) -0.014(3)
C38 0.044(4) 0.061(5) 0.025(4) -0.007(3) 0.007(3) -0.009(4)
C39 0.072(6) 0.042(4) 0.026(4) -0.006(3) 0.005(4) 0.006(4)
C40 0.064(5) 0.068(6) 0.027(4) 0.000(4) 0.014(4) 0.004(4)
C41 0.060(5) 0.048(4) 0.017(3) 0.002(3) 0.005(3) -0.007(4)
C42 0.070(5) 0.043(4) 0.024(4) 0.003(3) 0.007(3) 0.004(4)
C43 0.046(4) 0.065(5) 0.028(4) -0.002(4) -0.003(3) -0.010(4)
C44 0.085(7) 0.040(4) 0.033(4) -0.001(3) -0.008(4) -0.022(4)
C45 0.048(4) 0.043(4) 0.041(4) 0.004(4) -0.003(3) 0.004(3)
C46 0.058(5) 0.047(5) 0.053(5) 0.011(4) -0.017(4) 0.007(4)
C47 0.065(5) 0.057(5) 0.055(6) -0.004(5) 0.012(5) 0.023(4)
C48 0.074(5) 0.046(4) 0.042(5) -0.001(4) 0.001(4) 0.004(4)
C01 0.091(12) 0.078(11) 0.32(4) 0.052(18) -0.053(18) -0.036(9)
C02 0.21(3) 0.114(16) 0.145(19) -0.022(13) 0.059(19) -0.111(17)
C03 0.092(10) 0.078(10) 0.20(2) -0.013(13) 0.037(13) -0.034(8)
C04 0.093(11) 0.087(10) 0.19(2) 0.044(14) -0.031(13) -0.046(9)
C05 0.26(3) 0.17(2) 0.109(14) 0.001(17) 0.01(2) -0.18(2)
C06 0.138(16) 0.088(11) 0.15(2) -0.020(12) 0.021(13) -0.050(11)
C07 0.176(17) 0.149(15) 0.135(16) 0.023(13) -0.028(14) 0.001(14)
C08 0.153(17) 0.193(19) 0.18(2) -0.008(17) 0.000(15) -0.003(16)

loop_
_atom_type_symbol
_atom_type_description
_atom_type_scat_dispersion_real
_atom_type_scat_dispersion_imag
_atom_type_scat_source
C C 0.0033 0.0016 'International Tables Vol C Tables 4.2.6.8 and 6.1.1.4'
H H 0.0000 0.0000 'International Tables Vol C Tables 4.2.6.8 and 6.1.1.4'
B B 0.0013 0.0007 'International Tables Vol C Tables 4.2.6.8 and 6.1.1.4'
N N 0.0061 0.0033 'International Tables Vol C Tables 4.2.6.8 and 6.1.1.4'
O O 0.0106 0.0060 'International Tables Vol C Tables 4.2.6.8 and 6.1.1.4'
F F 0.0171 0.0103 'International Tables Vol C Tables 4.2.6.8 and 6.1.1.4'
Ag Ag -0.8971 1.1015 'International Tables Vol C Tables 4.2.6.8 and 6.1.1.4'

loop_
_geom_angle_atom_site_label_1
_geom_angle_atom_site_label_2
_geom_angle_atom_site_label_3
_geom_angle
_geom_angle_site_symmetry_1
_geom_angle_site_symmetry_3
F3 B1 F4 114.7(15) . .
F3 B1 F1 125(2) . .
F4 B1 F1 100.9(10) . .
F3 B1 F2 102.7(15) . .
F4 B1 F2 108.7(9) . .
F1 B1 F2 103.7(11) . .
N7 Ag1 N5 166.8(3) 3_455 2_855
N7 Ag1 N10 103.0(3) 3_455 .
N5 Ag1 N10 87.6(3) 2_855 .
N7 Ag1 N1 85.8(2) 3_455 .
N5 Ag1 N1 83.0(3) 2_855 .
N10 Ag1 N1 169.8(3) . .
N4 Ag2 N4 171.3(4) 2_755 .
N4 Ag2 N11 86.7(3) 2_755 2_855
N4 Ag2 N11 91.9(3) . 2_855
N4 Ag2 N11 91.9(3) 2_755 1_455
N4 Ag2 N11 86.7(3) . 1_455
N11 Ag2 N11 161.3(4) 2_855 1_455
C4 O1 C17 115.7(6) . .
C1 O2 C11 118.0(6) . .
C6 O3 C13 116.4(6) . .
C7 O4 C19 116.0(6) . .
C21 O5 C15 115.9(6) . .
C24 O6 C9 116.4(6) . .
C25 O7 C34 115.7(6) . .
C28 O8 C41 116.9(6) . .
C31 O9 C43 117.7(6) . .
C30 O10 C38 116.9(6) . .
C45 O11 C36 115.3(6) . .
C48 O12 C39 116.4(7) . .
C3 N1 C2 118.3(7) . .
C3 N1 Ag1 113.0(6) . .
C2 N1 Ag1 126.7(7) . .
C4 N2 C1 115.7(7) . .
C7 N3 C6 116.0(6) . .
C5 N4 C8 118.9(6) . .
C5 N4 Ag2 116.8(5) . .
C8 N4 Ag2 123.4(6) . .
C23 N5 C22 118.5(7) . .
C23 N5 Ag1 120.4(7) . 2_855
C22 N5 Ag1 121.1(6) . 2_855
C24 N6 C21 117.2(7) . .
C26 N7 C27 119.2(6) . .
C26 N7 Ag1 119.1(6) . 3
C27 N7 Ag1 121.7(6) . 3
C28 N8 C25 116.0(6) . .
C30 N9 C31 117.3(7) . .
C29 N10 C32 118.3(8) . .
C29 N10 Ag1 122.0(7) . .
C32 N10 Ag1 116.9(7) . .
C47 N11 C46 118.7(8) . .
C47 N11 Ag2 121.4(7) . 1_655
C46 N11 Ag2 119.4(6) . 1_655
C45 N12 C48 115.4(7) . .
N2 C1 O2 118.9(7) . .
N2 C1 C2 123.4(9) . .
O2 C1 C2 117.7(8) . .
N1 C2 C1 119.6(9) . .
N1 C2 H2A 120.2 . .
C1 C2 H2A 120.2 . .
N1 C3 C4 118.6(9) . .
N1 C3 H3A 120.7 . .
C4 C3 H3A 120.7 . .
N2 C4 O1 118.4(7) . .
N2 C4 C3 124.4(10) . .
O1 C4 C3 117.1(9) . .
N4 C5 C6 121.1(7) . .
N4 C5 H5A 119.5 . .
C6 C5 H5A 119.5 . .
N3 C6 O3 119.2(6) . .
N3 C6 C5 121.4(8) . .
O3 C6 C5 119.4(7) . .
N3 C7 O4 118.7(6) . .
N3 C7 C8 123.9(7) . .
O4 C7 C8 117.3(7) . .
N4 C8 C7 118.8(8) . .
N4 C8 H8A 120.6 . .
C7 C8 H8A 120.6 . .
C14 C9 C10 123.3(8) . .
C14 C9 O6 116.6(8) . .
C10 C9 O6 120.1(8) . .
C9 C10 C11 118.3(7) . .
C9 C10 H10A 120.8 . .
C11 C10 H10A 120.8 . .
C12 C11 O2 119.6(8) . .
C12 C11 C10 121.3(8) . .
O2 C11 C10 119.1(7) . .
C11 C12 C13 118.1(8) . .
C11 C12 H12A 120.9 . .
C13 C12 H12A 120.9 . .
C12 C13 O3 120.3(8) . .
C12 C13 C14 121.5(7) . .
O3 C13 C14 118.2(7) . .
C9 C14 C13 117.4(8) . .
C9 C14 H14A 121.3 . .
C13 C14 H14A 121.3 . .
C16 C15 C20 123.3(7) . .
C16 C15 O5 118.8(7) . .
C20 C15 O5 117.7(8) . .
C17 C16 C15 118.9(7) . .
C17 C16 H16A 120.5 . .
C15 C16 H16A 120.5 . .
C16 C17 O1 118.8(7) . .
C16 C17 C18 121.8(8) . .
O1 C17 C18 119.3(8) . .
C19 C18 C17 117.8(8) . .
C19 C18 H18A 121.1 . .
C17 C18 H18A 121.1 . .
C18 C19 O4 120.1(7) . .
C18 C19 C20 122.6(7) . .
O4 C19 C20 117.2(7) . .
C15 C20 C19 115.5(7) . .
C15 C20 H20A 122.3 . .
C19 C20 H20A 122.3 . .
N6 C21 C22 123.6(8) . .
N6 C21 O5 119.0(7) . .
C22 C21 O5 117.0(7) . .
N5 C22 C21 119.5(9) . .
N5 C22 H22A 120.3 . .
C21 C22 H22A 120.3 . .
N5 C23 C24 120.1(9) . .
N5 C23 H23A 120.0 . .
C24 C23 H23A 120.0 . .
N6 C24 O6 120.9(7) . .
N6 C24 C23 121.0(8) . .
O6 C24 C23 118.1(8) . .
N8 C25 O7 120.1(7) . .
N8 C25 C26 121.9(8) . .
O7 C25 C26 117.9(7) . .
N7 C26 C25 120.1(8) . .
N7 C26 H26A 119.9 . .
C25 C26 H26A 119.9 . .
N7 C27 C28 119.1(8) . .
N7 C27 H27A 120.5 . .
C28 C27 H27A 120.5 . .
N8 C28 O8 119.6(6) . .
N8 C28 C27 123.5(8) . .
O8 C28 C27 116.9(7) . .
N10 C29 C30 119.3(9) . .
N10 C29 H29A 120.3 . .
C30 C29 H29A 120.3 . .
N9 C30 O10 121.1(7) . .
N9 C30 C29 121.3(8) . .
O10 C30 C29 117.6(8) . .
N9 C31 C32 123.6(9) . .
N9 C31 O9 118.8(7) . .
C32 C31 O9 117.6(8) . .
N10 C32 C31 120.2(9) . .
N10 C32 H32A 119.9 . .
C31 C32 H32A 119.9 . .
C38 C33 C34 115.7(8) . .
C38 C33 H33A 122.1 . .
C34 C33 H33A 122.1 . .
C35 C34 C33 124.0(8) . .
C35 C34 O7 119.6(8) . .
C33 C34 O7 116.3(8) . .
C34 C35 C36 116.9(8) . .
C34 C35 H35A 121.6 . .
C36 C35 H35A 121.6 . .
C37 C36 C35 122.8(8) . .
C37 C36 O11 117.5(7) . .
C35 C36 O11 119.6(8) . .
C36 C37 C38 117.0(7) . .
C36 C37 H37A 121.5 . .
C38 C37 H37A 121.5 . .
C37 C38 C33 123.5(8) . .
C37 C38 O10 117.2(7) . .
C33 C38 O10 119.3(8) . .
C44 C39 C40 121.4(8) . .
C44 C39 O12 119.8(8) . .
C40 C39 O12 118.6(9) . .
C41 C40 C39 116.5(8) . .
C41 C40 H40A 121.7 . .
C39 C40 H40A 121.7 . .
C40 C41 C42 122.8(8) . .
C40 C41 O8 118.8(8) . .
C42 C41 O8 118.3(8) . .
C43 C42 C41 116.7(8) . .
C43 C42 H42A 121.6 . .
C41 C42 H42A 121.6 . .
C42 C43 C44 123.0(8) . .
C42 C43 O9 119.3(9) . .
C44 C43 O9 117.8(8) . .
C39 C44 C43 119.4(8) . .
C39 C44 H44A 120.3 . .
C43 C44 H44A 120.3 . .
N12 C45 O11 120.1(7) . .
N12 C45 C46 123.5(8) . .
O11 C45 C46 116.3(8) . .
N11 C46 C45 119.2(8) . .
N11 C46 H46A 120.4 . .
C45 C46 H46A 120.4 . .
N11 C47 C48 121.0(9) . .
N11 C47 H47A 119.5 . .
C48 C47 H47A 119.5 . .
N12 C48 O12 118.2(7) . .
N12 C48 C47 122.1(9) . .
O12 C48 C47 119.7(9) . .
C02 C01 C06 120.0 . .
C01 C02 C03 120.0 . .
C02 C03 C04 120.0 . .
C05 C04 C03 120.0 . .
C06 C05 C04 120.0 . .
C05 C06 C01 120.0 . .
C011 O01 C018 108.0(17) . .
C025 O02 C016 170(4) . .
C025 O02 C030 48.3(12) . .
C016 O02 C030 128(3) . .
C029 O03 C021 125(5) . .
C09 O04 C023 110(2) . .
C08 C07 C012 120.0 . .
C09 C08 C07 120.0 . .
O04 C09 C010 119.6(17) . .
O04 C09 C08 120.3(17) . .
C010 C09 C08 120.0 . .
C09 C010 C011 120.0 . .
O01 C011 C012 112.5(14) . .
O01 C011 C010 127.4(14) . .
C012 C011 C010 120.0 . .
C011 C012 C07 120.0 . .
C014 C013 C018 120.0 . .
C013 C014 C015 120.0 . .
C016 C015 C014 120.0 . .
C017 C016 C015 120.0 . .
C017 C016 O02 99(5) . .
C015 C016 O02 130(5) . .
C016 C017 C018 120.0 . .
C017 C018 C013 120.0 . .
C017 C018 O01 120(4) . .
C013 C018 O01 117(4) . .
C020 C019 C024 120.0 . .
C019 C020 C021 120.0 . .
C022 C021 C020 120.0 . .
C022 C021 O03 127(4) . .
C020 C021 O03 110(4) . .
C021 C022 C023 120.0 . .
C022 C023 C024 120.0 . .
C022 C023 O04 122(4) . .
C024 C023 O04 118(4) . .
C023 C024 C019 120.0 . .
C026 C025 C030 120.0 . .
C026 C025 O02 165(3) . .
C030 C025 O02 73(3) . .
C027 C026 C025 120.0 . .
C026 C027 C028 120.0 . .
C027 C028 C029 120.0 . .
O03 C029 C030 143(5) . .
O03 C029 C028 93(5) . .
C030 C029 C028 120.0 . .
C029 C030 C025 120.0 . .
C029 C030 O02 173(2) . .
C025 C030 O02 59(3) . .
C5' C4' C5' 124(3) 2_855 .
C4' C5' C3' 121.8(17) . .

loop_
_geom_bond_atom_site_label_1
_geom_bond_atom_site_label_2
_geom_bond_distance
_geom_bond_site_symmetry_2
B1 F3 1.292(15) .
B1 F4 1.350(11) .
B1 F1 1.353(12) .
B1 F2 1.374(13) .
Ag1 N7 2.293(6) 3_455
Ag1 N5 2.338(7) 2_855
Ag1 N10 2.503(7) .
Ag1 N1 2.605(6) .
Ag2 N4 2.359(6) 2_755
Ag2 N4 2.359(6) .
Ag2 N11 2.499(8) 2_855
Ag2 N11 2.499(8) 1_455
O1 C4 1.378(12) .
O1 C17 1.395(10) .
O2 C1 1.350(12) .
O2 C11 1.387(10) .
O3 C6 1.353(10) .
O3 C13 1.399(9) .
O4 C7 1.372(9) .
O4 C19 1.384(9) .
O5 C21 1.365(10) .
O5 C15 1.426(10) .
O6 C24 1.329(11) .
O6 C9 1.390(10) .
O7 C25 1.357(11) .
O7 C34 1.411(10) .
O8 C28 1.356(10) .
O8 C41 1.416(10) .
O9 C31 1.367(12) .
O9 C43 1.420(10) .
O10 C30 1.337(11) .
O10 C38 1.430(10) .
O11 C45 1.351(11) .
O11 C36 1.427(10) .
O12 C48 1.355(12) .
O12 C39 1.403(11) .
N1 C3 1.320(15) .
N1 C2 1.348(15) .
N2 C4 1.288(12) .
N2 C1 1.315(11) .
N3 C7 1.286(10) .
N3 C6 1.340(11) .
N4 C5 1.284(12) .
N4 C8 1.339(12) .
N5 C23 1.303(13) .
N5 C22 1.345(13) .
N5 Ag1 2.338(7) 2_855
N6 C24 1.298(10) .
N6 C21 1.316(10) .
N7 C26 1.297(13) .
N7 C27 1.322(13) .
N7 Ag1 2.293(6) 3
N8 C28 1.305(10) .
N8 C25 1.314(11) .
N9 C30 1.294(11) .
N9 C31 1.303(12) .
N10 C29 1.307(14) .
N10 C32 1.337(15) .
N11 C47 1.282(14) .
N11 C46 1.344(13) .
N11 Ag2 2.499(8) 1_655
N12 C45 1.305(11) .
N12 C48 1.338(12) .
C1 C2 1.371(12) .
C2 H2A 0.9500 .
C3 C4 1.400(12) .
C3 H3A 0.9500 .
C5 C6 1.404(11) .
C5 H5A 0.9500 .
C7 C8 1.401(10) .
C8 H8A 0.9500 .
C9 C14 1.345(12) .
C9 C10 1.360(12) .
C10 C11 1.396(12) .
C10 H10A 0.9500 .
C11 C12 1.360(12) .
C12 C13 1.385(12) .
C12 H12A 0.9500 .
C13 C14 1.406(12) .
C14 H14A 0.9500 .
C15 C16 1.363(12) .
C15 C20 1.373(11) .
C16 C17 1.344(12) .
C16 H16A 0.9500 .
C17 C18 1.404(11) .
C18 C19 1.344(11) .
C18 H18A 0.9500 .
C19 C20 1.427(12) .
C20 H20A 0.9500 .
C21 C22 1.353(12) .
C22 H22A 0.9500 .
C23 C24 1.426(12) .
C23 H23A 0.9500 .
C25 C26 1.407(11) .
C26 H26A 0.9500 .
C27 C28 1.390(11) .
C27 H27A 0.9500 .
C29 C30 1.423(11) .
C29 H29A 0.9500 .
C31 C32 1.341(13) .
C32 H32A 0.9500 .
C33 C38 1.364(12) .
C33 C34 1.386(13) .
C33 H33A 0.9500 .
C34 C35 1.335(13) .
C35 C36 1.379(12) .
C35 H35A 0.9500 .
C36 C37 1.361(12) .
C37 C38 1.363(12) .
C37 H37A 0.9500 .
C39 C44 1.340(14) .
C39 C40 1.388(14) .
C40 C41 1.367(13) .
C40 H40A 0.9500 .
C41 C42 1.384(12) .
C42 C43 1.337(12) .
C42 H42A 0.9500 .
C43 C44 1.352(13) .
C44 H44A 0.9500 .
C45 C46 1.383(12) .
C46 H46A 0.9500 .
C47 C48 1.391(12) .
C47 H47A 0.9500 .
C01 C02 1.3900 .
C01 C06 1.3900 .
C02 C03 1.3900 .
C03 C04 1.3900 .
C04 C05 1.3900 .
C05 C06 1.3900 .
O01 C011 1.35(2) .
O01 C018 1.65(3) .
O02 C025 1.59(5) .
O02 C016 1.61(5) .
O02 C030 1.78(5) .
O03 C029 1.30(6) .
O03 C021 1.71(6) .
O04 C09 1.37(3) .
O04 C023 1.46(3) .
C07 C08 1.3900 .
C07 C012 1.3900 .
C08 C09 1.3900 .
C09 C010 1.3900 .
C010 C011 1.3900 .
C011 C012 1.3900 .
C013 C014 1.3900 .
C013 C018 1.3900 .
C014 C015 1.3900 .
C015 C016 1.3900 .
C016 C017 1.3900 .
C017 C018 1.3900 .
C019 C020 1.3900 .
C019 C024 1.3900 .
C020 C021 1.3900 .
C021 C022 1.3900 .
C022 C023 1.3900 .
C023 C024 1.3900 .
C025 C026 1.3900 .
C025 C030 1.3900 .
C026 C027 1.3900 .
C027 C028 1.3900 .
C028 C029 1.3900 .
C029 C030 1.3900 .
C1' C2' 1.66(5) .
C3' C5' 1.51(3) .
C4' C5' 1.33(2) 2_855
C4' C5' 1.33(2) .

loop_
_geom_torsion_atom_site_label_1
_geom_torsion_atom_site_label_2
_geom_torsion_atom_site_label_3
_geom_torsion_atom_site_label_4
_geom_torsion
_geom_torsion_site_symmetry_1
N7 Ag1 N1 C3 -94.7(7) 3_455
N5 Ag1 N1 C3 78.3(7) 2_855
N10 Ag1 N1 C3 55(2) .
N7 Ag1 N1 C2 101.8(9) 3_455
N5 Ag1 N1 C2 -85.3(9) 2_855
N10 Ag1 N1 C2 -108(2) .
N4 Ag2 N4 C5 2.2(7) 2_755
N11 Ag2 N4 C5 82.6(7) 2_855
N11 Ag2 N4 C5 -78.7(7) 1_455
N4 Ag2 N4 C8 -166.3(7) 2_755
N11 Ag2 N4 C8 -85.8(7) 2_855
N11 Ag2 N4 C8 112.8(7) 1_455
N7 Ag1 N10 C29 86.7(8) 3_455
N5 Ag1 N10 C29 -85.4(8) 2_855
N1 Ag1 N10 C29 -62(2) .
N7 Ag1 N10 C32 -112.7(7) 3_455
N5 Ag1 N10 C32 75.3(7) 2_855
N1 Ag1 N10 C32 98(2) .
C4 N2 C1 O2 -177.0(9) .
C4 N2 C1 C2 2.0(13) .
C11 O2 C1 N2 -7.2(12) .
C11 O2 C1 C2 173.7(9) .
C3 N1 C2 C1 -2.0(15) .
Ag1 N1 C2 C1 160.7(7) .
N2 C1 C2 N1 0.3(16) .
O2 C1 C2 N1 179.3(9) .
C2 N1 C3 C4 1.4(14) .
Ag1 N1 C3 C4 -163.6(7) .
C1 N2 C4 O1 -178.7(9) .
C1 N2 C4 C3 -2.7(13) .
C17 O1 C4 N2 11.7(12) .
C17 O1 C4 C3 -164.6(8) .
N1 C3 C4 N2 1.0(15) .
N1 C3 C4 O1 177.1(9) .
C8 N4 C5 C6 -0.1(14) .
Ag2 N4 C5 C6 -169.0(7) .
C7 N3 C6 O3 179.7(8) .
C7 N3 C6 C5 -2.4(13) .
C13 O3 C6 N3 16.5(12) .
C13 O3 C6 C5 -161.4(8) .
N4 C5 C6 N3 1.0(15) .
N4 C5 C6 O3 178.8(9) .
C6 N3 C7 O4 -179.7(7) .
C6 N3 C7 C8 3.1(13) .
C19 O4 C7 N3 -7.8(11) .
C19 O4 C7 C8 169.6(7) .
C5 N4 C8 C7 0.6(13) .
Ag2 N4 C8 C7 168.8(6) .
N3 C7 C8 N4 -2.3(14) .
O4 C7 C8 N4 -179.6(7) .
C24 O6 C9 C14 -99.6(9) .
C24 O6 C9 C10 81.4(11) .
C14 C9 C10 C11 -1.3(12) .
O6 C9 C10 C11 177.6(7) .
C1 O2 C11 C12 89.9(10) .
C1 O2 C11 C10 -90.5(10) .
C9 C10 C11 C12 2.1(12) .
C9 C10 C11 O2 -177.6(7) .
O2 C11 C12 C13 178.4(7) .
C10 C11 C12 C13 -1.3(12) .
C11 C12 C13 O3 -178.2(7) .
C11 C12 C13 C14 -0.3(11) .
C6 O3 C13 C12 -103.0(9) .
C6 O3 C13 C14 79.1(10) .
C10 C9 C14 C13 -0.2(12) .
O6 C9 C14 C13 -179.1(7) .
C12 C13 C14 C9 1.0(11) .
O3 C13 C14 C9 178.9(7) .
C21 O5 C15 C16 -103.3(9) .
C21 O5 C15 C20 80.9(9) .
C20 C15 C16 C17 -2.9(12) .
O5 C15 C16 C17 -178.4(7) .
C15 C16 C17 O1 179.0(7) .
C15 C16 C17 C18 3.9(11) .
C4 O1 C17 C16 81.3(10) .
C4 O1 C17 C18 -103.5(9) .
C16 C17 C18 C19 -3.6(11) .
O1 C17 C18 C19 -178.7(7) .
C17 C18 C19 O4 179.0(6) .
C17 C18 C19 C20 2.2(11) .
C7 O4 C19 C18 92.1(9) .
C7 O4 C19 C20 -91.0(8) .
C16 C15 C20 C19 1.5(11) .
O5 C15 C20 C19 177.1(6) .
C18 C19 C20 C15 -1.2(10) .
O4 C19 C20 C15 -178.0(6) .
C24 N6 C21 C22 4.8(12) .
C24 N6 C21 O5 177.4(7) .
C15 O5 C21 N6 9.5(11) .
C15 O5 C21 C22 -177.4(8) .
C23 N5 C22 C21 3.3(13) .
Ag1 N5 C22 C21 -175.4(6) 2_855
N6 C21 C22 N5 -5.2(13) .
O5 C21 C22 N5 -178.0(8) .
C22 N5 C23 C24 -1.4(13) .
Ag1 N5 C23 C24 177.3(6) 2_855
C21 N6 C24 O6 178.3(8) .
C21 N6 C24 C23 -2.6(12) .
C9 O6 C24 N6 5.4(13) .
C9 O6 C24 C23 -173.7(8) .
N5 C23 C24 N6 1.1(13) .
N5 C23 C24 O6 -179.8(9) .
C28 N8 C25 O7 178.7(8) .
C28 N8 C25 C26 -2.2(12) .
C34 O7 C25 N8 3.9(13) .
C34 O7 C25 C26 -175.3(8) .
C27 N7 C26 C25 0.5(13) .
Ag1 N7 C26 C25 178.6(6) 3
N8 C25 C26 N7 1.8(13) .
O7 C25 C26 N7 -179.0(8) .
C26 N7 C27 C28 -2.3(13) .
Ag1 N7 C27 C28 179.8(6) 3
C25 N8 C28 O8 -178.4(8) .
C25 N8 C28 C27 0.5(13) .
C41 O8 C28 N8 -2.8(13) .
C41 O8 C28 C27 178.3(8) .
N7 C27 C28 N8 1.8(15) .
N7 C27 C28 O8 -179.2(8) .
C32 N10 C29 C30 1.5(14) .
Ag1 N10 C29 C30 162.0(7) .
C31 N9 C30 O10 177.9(8) .
C31 N9 C30 C29 -1.6(13) .
C38 O10 C30 N9 -5.0(12) .
C38 O10 C30 C29 174.6(8) .
N10 C29 C30 N9 0.0(14) .
N10 C29 C30 O10 -179.5(9) .
C30 N9 C31 C32 1.7(14) .
C30 N9 C31 O9 178.9(8) .
C43 O9 C31 N9 8.4(13) .
C43 O9 C31 C32 -174.3(9) .
C29 N10 C32 C31 -1.4(15) .
Ag1 N10 C32 C31 -162.9(8) .
N9 C31 C32 N10 -0.2(16) .
O9 C31 C32 N10 -177.4(9) .
C38 C33 C34 C35 -0.7(12) .
C38 C33 C34 O7 -178.2(7) .
C25 O7 C34 C35 88.4(10) .
C25 O7 C34 C33 -94.0(9) .
C33 C34 C35 C36 1.0(12) .
O7 C34 C35 C36 178.4(7) .
C34 C35 C36 C37 -0.4(11) .
C34 C35 C36 O11 -177.1(6) .
C45 O11 C36 C37 88.5(9) .
C45 O11 C36 C35 -94.7(9) .
C35 C36 C37 C38 -0.5(11) .
O11 C36 C37 C38 176.2(6) .
C36 C37 C38 C33 0.9(12) .
C36 C37 C38 O10 -178.0(6) .
C34 C33 C38 C37 -0.3(12) .
C34 C33 C38 O10 178.6(7) .
C30 O10 C38 C37 -87.7(9) .
C30 O10 C38 C33 93.3(10) .
C48 O12 C39 C44 -90.0(11) .
C48 O12 C39 C40 96.0(10) .
C44 C39 C40 C41 4.0(12) .
O12 C39 C40 C41 177.8(7) .
C39 C40 C41 C42 -2.0(12) .
C39 C40 C41 O8 179.5(7) .
C28 O8 C41 C40 -89.9(10) .
C28 O8 C41 C42 91.5(9) .
C40 C41 C42 C43 -1.6(11) .
O8 C41 C42 C43 176.9(7) .
C41 C42 C43 C44 3.5(12) .
C41 C42 C43 O9 -177.6(7) .
C31 O9 C43 C42 -93.1(10) .
C31 O9 C43 C44 86.0(10) .
C40 C39 C44 C43 -2.3(13) .
O12 C39 C44 C43 -176.1(7) .
C42 C43 C44 C39 -1.6(13) .
O9 C43 C44 C39 179.4(7) .
C48 N12 C45 O11 -179.2(8) .
C48 N12 C45 C46 -2.8(13) .
C36 O11 C45 N12 3.9(12) .
C36 O11 C45 C46 -172.8(7) .
C47 N11 C46 C45 -1.8(14) .
Ag2 N11 C46 C45 -173.7(6) 1_655
N12 C45 C46 N11 2.9(14) .
O11 C45 C46 N11 179.4(8) .
C46 N11 C47 C48 1.0(15) .
Ag2 N11 C47 C48 172.7(7) 1_655
C45 N12 C48 O12 -179.1(8) .
C45 N12 C48 C47 1.9(13) .
C39 O12 C48 N12 -5.8(13) .
C39 O12 C48 C47 173.3(9) .
N11 C47 C48 N12 -1.1(15) .
N11 C47 C48 O12 179.9(9) .
C06 C01 C02 C03 0.0 .
C01 C02 C03 C04 0.0 .
C02 C03 C04 C05 0.0 .
C03 C04 C05 C06 0.0 .
C04 C05 C06 C01 0.0 .
C02 C01 C06 C05 0.0 .
C012 C07 C08 C09 0.0 .
C023 O04 C09 C010 -15(3) .
C023 O04 C09 C08 167(2) .
C07 C08 C09 O04 178(2) .
C07 C08 C09 C010 0.0 .
O04 C09 C010 C011 -178(2) .
C08 C09 C010 C011 0.0 .
C018 O01 C011 C012 -178(2) .
C018 O01 C011 C010 7(3) .
C09 C010 C011 O01 175.4(19) .
C09 C010 C011 C012 0.0 .
O01 C011 C012 C07 -176.0(16) .
C010 C011 C012 C07 0.0 .
C08 C07 C012 C011 0.0 .
C018 C013 C014 C015 0.0 .
C013 C014 C015 C016 0.0 .
C014 C015 C016 C017 0.0 .
C014 C015 C016 O02 -136(4) .
C025 O02 C016 C017 -13(23) .
C030 O02 C016 C017 -79(5) .
C025 O02 C016 C015 130(22) .
C030 O02 C016 C015 64(7) .
C015 C016 C017 C018 0.0 .
O02 C016 C017 C018 147(3) .
C016 C017 C018 C013 0.0 .
C016 C017 C018 O01 159(2) .
C014 C013 C018 C017 0.0 .
C014 C013 C018 O01 -160(2) .
C011 O01 C018 C017 107(2) .
C011 O01 C018 C013 -93(2) .
C024 C019 C020 C021 0.0 .
C019 C020 C021 C022 0.0 .
C019 C020 C021 O03 161(3) .
C029 O03 C021 C022 89(6) .
C029 O03 C021 C020 -71(6) .
C020 C021 C022 C023 0.0 .
O03 C021 C022 C023 -157(4) .
C021 C022 C023 C024 0.0 .
C021 C022 C023 O04 -172(3) .
C09 O04 C023 C022 -90(3) .
C09 O04 C023 C024 98(2) .
C022 C023 C024 C019 0.0 .
O04 C023 C024 C019 172(3) .
C020 C019 C024 C023 0.0 .
C016 O02 C025 C026 78(25) .
C030 O02 C025 C026 152(9) .
C016 O02 C025 C030 -74(22) .
C030 C025 C026 C027 0.0 .
O02 C025 C026 C027 -149(10) .
C025 C026 C027 C028 0.0 .
C026 C027 C028 C029 0.0 .
C021 O03 C029 C030 -3(10) .
C021 O03 C029 C028 -155(5) .
C027 C028 C029 O03 161(4) .
C027 C028 C029 C030 0.0 .
O03 C029 C030 C025 -147(6) .
C028 C029 C030 C025 0.0 .
O03 C029 C030 O02 -71(24) .
C028 C029 C030 O02 76(21) .
C026 C025 C030 C029 0.0 .
O02 C025 C030 C029 172(3) .
C026 C025 C030 O02 -172(3) .
C025 O02 C030 C029 -80(22) .
C016 O02 C030 C029 87(22) .
C016 O02 C030 C025 168(6) .
C5' C4' C5' C3' -3.1(11) 2_855
